data_4304837
loop_
_publ_author_name
'Mar\'ia Alonso'
'M. Angeles Alvarez'
'M. Esther Garc\'ia'
'Miguel A. Ruiz'

_publ_section_title
;
From Coordinated Oxophosphinidene to O,O,P-Bound Arylhypophosphite(2-) To
Build a Singular Mo2Sn2O4P2 Metallocycle
;
_journal_name_full 'Inorganic Chemistry'
_journal_page_first 1252
_journal_page_last 1254
_journal_paper_doi 10.1021/ic702416z
_journal_volume 47
_journal_year 2008
_chemical_compound_source 'synthesis as described'
_chemical_formula_moiety 'C62 H82 Mo2 O10 P2 Sn2, 2(C4 H8 O)'
_chemical_formula_sum 'C70 H98 Mo2 O12 P2 Sn2'
_chemical_formula_weight 1622.68
_chemical_name_systematic
;
 ?
;
_space_group_IT_number 15
_symmetry_cell_setting monoclinic
_symmetry_Int_Tables_number 15
_symmetry_space_group_name_Hall '-C 2yc'
_symmetry_space_group_name_H-M 'C 1 2/c 1'
_atom_sites_solution_hydrogens geom
_atom_sites_solution_primary direct
_atom_sites_solution_secondary difmap
_audit_conform_dict_location ftp://ftp.iucr.org/pub/cif_core.dic
_audit_conform_dict_name cif_core.dic
_audit_conform_dict_version 2.3
_audit_creation_date 2007-05-24T12:49:24-00:00
_audit_creation_method 'WinGX routine CIF_UPDATE'
_cell_angle_alpha 90
_cell_angle_beta 101.748(6)
_cell_angle_gamma 90
_cell_formula_units_Z 4
_cell_length_a 19.449(7)
_cell_length_b 14.367(5)
_cell_length_c 27.400(10)
_cell_measurement_reflns_used 1157
_cell_measurement_temperature 120.0(1)
_cell_measurement_theta_max 25.97
_cell_measurement_theta_min 2.355
_cell_measurement_wavelength 0.71073
_cell_volume 7496(5)
_computing_cell_refinement 'Brucker Smart'
_computing_data_collection 'Brucker Smart'
_computing_data_reduction 'Brucker Smart'
_computing_molecular_graphics 'Ortep-3 for Windows (Farrugia, 1997)'
_computing_publication_material 'WinGX publication routines (Farrugia, 1999)'
_computing_structure_refinement 'SHELXL-97 (Sheldrick, 1997)'
_computing_structure_solution 'DIRDIF (1999)'
_diffrn_ambient_temperature 120(2)
_diffrn_measured_fraction_theta_full 0.996
_diffrn_measured_fraction_theta_max 0.996
_diffrn_measurement_device_type 'Smart-CCD-1000 BRUKER'
_diffrn_measurement_method 'omega scans'
_diffrn_radiation_monochromator graphite
_diffrn_radiation_probe x-ray
_diffrn_radiation_source 'fine-focus sealed tube'
_diffrn_radiation_type MoK\a
_diffrn_radiation_wavelength 0.71073
_diffrn_reflns_av_R_equivalents 0.0753
_diffrn_reflns_av_unetI/netI 0.0742
_diffrn_reflns_limit_h_max 23
_diffrn_reflns_limit_h_min -24
_diffrn_reflns_limit_k_max 17
_diffrn_reflns_limit_k_min 0
_diffrn_reflns_limit_l_max 34
_diffrn_reflns_limit_l_min 0
_diffrn_reflns_number 30737
_diffrn_reflns_theta_full 26.44
_diffrn_reflns_theta_max 26.44
_diffrn_reflns_theta_min 1.52
_exptl_absorpt_coefficient_mu 1.083
_exptl_absorpt_correction_T_max 0.927
_exptl_absorpt_correction_T_min 0.820
_exptl_absorpt_correction_type multi-scan
_exptl_absorpt_process_details 'BRUKER Sadabs'
_exptl_crystal_colour yellow
_exptl_crystal_density_diffrn 1.438
_exptl_crystal_density_method 'not measured'
_exptl_crystal_description plate
_exptl_crystal_F_000 3312
_exptl_crystal_size_max 0.18
_exptl_crystal_size_mid 0.12
_exptl_crystal_size_min 0.07
_refine_diff_density_max 0.863
_refine_diff_density_min -1.141
_refine_diff_density_rms 0.142
_refine_ls_extinction_method none
_refine_ls_goodness_of_fit_ref 1.02
_refine_ls_hydrogen_treatment mixed
_refine_ls_matrix_type full
_refine_ls_number_parameters 400
_refine_ls_number_reflns 7696
_refine_ls_number_restraints 0
_refine_ls_restrained_S_all 1.02
_refine_ls_R_factor_all 0.0806
_refine_ls_R_factor_gt 0.0499
_refine_ls_shift/su_max 0.001
_refine_ls_shift/su_mean 0
_refine_ls_structure_factor_coef Fsqd
_refine_ls_weighting_details 'calc w=1/[\s^2^(Fo^2^)+(0.0691P)^2^+0.0000P] where P=(Fo^2^+2Fc^2^)/3'
_refine_ls_weighting_scheme calc
_refine_ls_wR_factor_gt 0.1171
_refine_ls_wR_factor_ref 0.1273
_reflns_number_gt 5263
_reflns_number_total 7696
_reflns_threshold_expression >2sigma(I)
_cod_data_source_file ic702416z-file002_1.cif
_cod_data_source_block compound4-2Tol
_cod_database_code 4304837

loop_
_symmetry_equiv_pos_as_xyz
'x, y, z'
'-x, y, -z+1/2'
'x+1/2, y+1/2, z'
'-x+1/2, y+1/2, -z+1/2'
'-x, -y, -z'
'x, -y, z-1/2'
'-x+1/2, -y+1/2, -z'
'x+1/2, -y+1/2, z-1/2'

loop_
_atom_site_label
_atom_site_type_symbol
_atom_site_fract_x
_atom_site_fract_y
_atom_site_fract_z
_atom_site_U_iso_or_equiv
_atom_site_adp_type
_atom_site_occupancy
_atom_site_symmetry_multiplicity
_atom_site_calc_flag
_atom_site_refinement_flags
_atom_site_disorder_assembly
_atom_site_disorder_group
Mo1 Mo 0.09072(2) 0.17156(3) 0.460206(17) 0.01742(13) Uani 1 1 d . . .
Sn1 Sn 0.201540(18) 0.22552(3) 0.421262(12) 0.01675(11) Uani 1 1 d . . .
O1 O 0.0551(2) -0.0391(3) 0.46383(16) 0.0331(10) Uani 1 1 d . . .
O2 O 0.0404(2) 0.1150(4) 0.34916(17) 0.0618(16) Uani 1 1 d . . .
O3 O 0.27093(18) 0.3325(2) 0.44032(12) 0.0169(8) Uani 1 1 d . . .
O5 O 0.26388(17) 0.1375(2) 0.47690(12) 0.0152(8) Uani 1 1 d . . .
O4 O 0.1371(2) 0.3553(3) 0.36947(16) 0.0310(10) Uani 1 1 d . . .
P1 P 0.20874(7) 0.11239(9) 0.50894(5) 0.0150(3) Uani 1 1 d . . .
C1 C 0.0691(3) 0.0390(4) 0.4636(2) 0.0250(13) Uani 1 1 d . . .
C2 C 0.0626(3) 0.1352(5) 0.3908(2) 0.0362(16) Uani 1 1 d . . .
C3 C 0.0849(3) 0.2860(4) 0.5207(2) 0.0205(12) Uani 1 1 d . . .
H3 H 0.1222 0.2977 0.5471 0.025 Uiso 1 1 calc R . .
C4 C 0.0724(3) 0.3310(4) 0.4752(2) 0.0238(12) Uani 1 1 d . . .
H4 H 0.1003 0.3772 0.4655 0.029 Uiso 1 1 calc R . .
C5 C 0.0096(3) 0.2943(4) 0.4459(2) 0.0327(15) Uani 1 1 d . . .
H5 H -0.0114 0.3132 0.4138 0.039 Uiso 1 1 calc R . .
C6 C -0.0154(3) 0.2245(4) 0.4739(2) 0.0302(14) Uani 1 1 d . . .
H6 H -0.0555 0.1885 0.4634 0.036 Uiso 1 1 calc R . .
C7 C 0.0309(3) 0.2188(4) 0.5204(2) 0.0265(13) Uani 1 1 d . . .
H7 H 0.027 0.1785 0.5463 0.032 Uiso 1 1 calc R . .
C8 C 0.2444(3) 0.1809(4) 0.35844(19) 0.0207(12) Uani 1 1 d . . .
C9 C 0.2075(3) 0.1186(4) 0.3247(2) 0.0319(14) Uani 1 1 d . . .
H9 H 0.1643 0.0971 0.3295 0.038 Uiso 1 1 calc R . .
C10 C 0.2326(4) 0.0871(5) 0.2843(2) 0.049(2) Uani 1 1 d . . .
H10 H 0.2073 0.0444 0.2622 0.059 Uiso 1 1 calc R . .
C11 C 0.2968(4) 0.1208(5) 0.2771(2) 0.0459(19) Uani 1 1 d . . .
H11 H 0.3144 0.1005 0.2498 0.055 Uiso 1 1 calc R . .
C12 C 0.3343(3) 0.1827(5) 0.3092(2) 0.0367(16) Uani 1 1 d . . .
H12 H 0.3768 0.2056 0.3037 0.044 Uiso 1 1 calc R . .
C13 C 0.3083(3) 0.2117(4) 0.35072(19) 0.0230(12) Uani 1 1 d . . .
H13 H 0.3347 0.2525 0.3735 0.028 Uiso 1 1 calc R . .
C14 C 0.2412(3) -0.0053(4) 0.53381(18) 0.0160(11) Uani 1 1 d . . .
C15 C 0.2457(3) -0.0269(4) 0.5850(2) 0.0207(12) Uani 1 1 d . . .
C16 C 0.3056(3) -0.0697(4) 0.61107(19) 0.0216(12) Uani 1 1 d . . .
H16 H 0.3089 -0.0804 0.6449 0.026 Uiso 1 1 calc R . .
C17 C 0.3607(3) -0.0976(4) 0.5899(2) 0.0218(12) Uani 1 1 d . . .
C18 C 0.3473(3) -0.0954(4) 0.5377(2) 0.0224(12) Uani 1 1 d . . .
H18 H 0.3799 -0.1226 0.5215 0.027 Uiso 1 1 calc R . .
C19 C 0.2883(3) -0.0549(4) 0.50907(19) 0.0179(11) Uani 1 1 d . . .
C20 C 0.1879(3) -0.0121(4) 0.61562(19) 0.0200(12) Uani 1 1 d . . .
C21 C 0.1686(3) -0.1101(4) 0.6329(2) 0.0281(13) Uani 1 1 d . . .
H21A H 0.1309 -0.1045 0.6505 0.042 Uiso 1 1 calc R . .
H21B H 0.2088 -0.1369 0.6545 0.042 Uiso 1 1 calc R . .
H21C H 0.1541 -0.1494 0.6043 0.042 Uiso 1 1 calc R . .
C22 C 0.1195(3) 0.0290(4) 0.5868(2) 0.0263(13) Uani 1 1 d . . .
H22A H 0.1277 0.0913 0.5766 0.039 Uiso 1 1 calc R . .
H22B H 0.0855 0.0302 0.6077 0.039 Uiso 1 1 calc R . .
H22C H 0.1022 -0.0084 0.5579 0.039 Uiso 1 1 calc R . .
C23 C 0.2145(3) 0.0476(4) 0.66198(19) 0.0252(13) Uani 1 1 d . . .
H23A H 0.2342 0.1043 0.6524 0.038 Uiso 1 1 calc R . .
H23B H 0.2499 0.0139 0.6847 0.038 Uiso 1 1 calc R . .
H23C H 0.1762 0.0618 0.6779 0.038 Uiso 1 1 calc R . .
C24 C 0.4305(3) -0.1356(4) 0.6197(2) 0.0297(14) Uani 1 1 d . . .
C25 C 0.4328(3) -0.2405(4) 0.6126(2) 0.0376(16) Uani 1 1 d . . .
H25A H 0.3979 -0.2696 0.6277 0.056 Uiso 1 1 calc R . .
H25B H 0.4785 -0.2634 0.6279 0.056 Uiso 1 1 calc R . .
H25C H 0.4236 -0.2546 0.5776 0.056 Uiso 1 1 calc R . .
C26 C 0.4904(3) -0.0886(5) 0.6011(3) 0.0409(17) Uani 1 1 d . . .
H26A H 0.5343 -0.1064 0.6218 0.061 Uiso 1 1 calc R . .
H26B H 0.485 -0.0223 0.6023 0.061 Uiso 1 1 calc R . .
H26C H 0.4895 -0.1075 0.5673 0.061 Uiso 1 1 calc R . .
C27 C 0.4392(4) -0.1145(5) 0.6754(2) 0.048(2) Uani 1 1 d . . .
H27A H 0.4049 -0.1489 0.6888 0.072 Uiso 1 1 calc R . .
H27B H 0.4326 -0.0491 0.68 0.072 Uiso 1 1 calc R . .
H27C H 0.4855 -0.1322 0.6924 0.072 Uiso 1 1 calc R . .
C28 C 0.2794(3) -0.0732(4) 0.45224(19) 0.0229(12) Uani 1 1 d . . .
C29 C 0.2057(3) -0.0498(4) 0.4227(2) 0.0244(13) Uani 1 1 d . . .
H29A H 0.1974 0.0158 0.425 0.037 Uiso 1 1 calc R . .
H29B H 0.1714 -0.0837 0.4363 0.037 Uiso 1 1 calc R . .
H29C H 0.2022 -0.0668 0.3884 0.037 Uiso 1 1 calc R . .
C30 C 0.3353(3) -0.0247(4) 0.4293(2) 0.0271(13) Uani 1 1 d . . .
H30A H 0.3809 -0.0475 0.4447 0.041 Uiso 1 1 calc R . .
H30B H 0.3332 0.0412 0.4345 0.041 Uiso 1 1 calc R . .
H30C H 0.3267 -0.0373 0.3941 0.041 Uiso 1 1 calc R . .
C31 C 0.2858(3) -0.1797(4) 0.4452(2) 0.0274(13) Uani 1 1 d . . .
H31A H 0.277 -0.1941 0.4103 0.041 Uiso 1 1 calc R . .
H31B H 0.2521 -0.2113 0.4604 0.041 Uiso 1 1 calc R . .
H31C H 0.3323 -0.1997 0.4605 0.041 Uiso 1 1 calc R . .
O01 O -0.1108(4) 0.3538(7) 0.2314(2) 0.117(3) Uani 1 1 d . . .
C02 C -0.1615(8) 0.3356(11) 0.2598(6) 0.154(6) Uiso 1 1 d . B .
H02A H -0.1856 0.2775 0.2496 0.185 Uiso 1 1 calc R . .
H02B H -0.1958 0.3854 0.2562 0.185 Uiso 1 1 calc R . .
C04 C -0.1234(8) 0.3297(11) 0.3099(6) 0.137(5) Uiso 1 1 d . . .
H04A H -0.1542 0.342 0.3329 0.165 Uiso 1 1 calc R A 1
H04B H -0.1036 0.2679 0.3166 0.165 Uiso 1 1 calc R A 1
C05 C -0.0643(9) 0.2600(11) 0.2539(6) 0.057(4) Uiso 0.5 1 d P B 2
H05A H -0.0911 0.2031 0.2465 0.068 Uiso 0.5 1 calc PR B 2
H05B H -0.0209 0.2553 0.2417 0.068 Uiso 0.5 1 calc PR B 2
C07 C -0.0518(10) 0.2826(14) 0.3058(7) 0.073(5) Uiso 0.5 1 d P B 2
H07A H -0.0127 0.3254 0.3149 0.088 Uiso 0.5 1 calc PR B 2
H07B H -0.0429 0.2272 0.3263 0.088 Uiso 0.5 1 calc PR B 2
C03 C -0.0761(8) 0.4244(10) 0.2642(5) 0.046(4) Uiso 0.5 1 d P B 1
H03A H -0.1014 0.4829 0.2586 0.055 Uiso 0.5 1 calc PR B 1
H03B H -0.0286 0.4339 0.2595 0.055 Uiso 0.5 1 calc PR B 1
C06 C -0.0761(9) 0.3883(12) 0.3152(6) 0.061(4) Uiso 0.5 1 d P B 1
H06A H -0.0311 0.3601 0.3294 0.073 Uiso 0.5 1 calc PR B 1
H06B H -0.0851 0.4382 0.3369 0.073 Uiso 0.5 1 calc PR B 1
H1A H 0.166(5) 0.412(6) 0.385(3) 0.091 Uiso 1 1 d . . .
H1B H 0.125(5) 0.372(6) 0.338(4) 0.091 Uiso 1 1 d . . .

loop_
_atom_site_aniso_label
_atom_site_aniso_U_11
_atom_site_aniso_U_22
_atom_site_aniso_U_33
_atom_site_aniso_U_23
_atom_site_aniso_U_13
_atom_site_aniso_U_12
Mo1 0.0154(2) 0.0203(3) 0.0162(2) -0.0021(2) 0.00249(18) -0.00201(19)
Sn1 0.0193(2) 0.0201(2) 0.01099(17) -0.00191(15) 0.00343(13) -0.00263(16)
O1 0.036(3) 0.022(2) 0.045(3) -0.008(2) 0.015(2) -0.0079(19)
O2 0.040(3) 0.120(5) 0.024(3) -0.024(3) 0.002(2) -0.020(3)
O3 0.0202(19) 0.0165(19) 0.0132(17) -0.0025(15) 0.0013(15) -0.0034(15)
O5 0.0167(18) 0.0182(19) 0.0111(17) 0.0027(14) 0.0040(14) -0.0013(15)
O4 0.034(2) 0.034(3) 0.023(2) 0.0042(19) 0.0014(19) -0.0018(19)
P1 0.0161(7) 0.0164(7) 0.0128(6) -0.0008(5) 0.0038(5) -0.0016(6)
C1 0.013(3) 0.040(4) 0.022(3) -0.003(3) 0.004(2) 0.003(3)
C2 0.022(3) 0.059(5) 0.029(3) -0.003(3) 0.009(3) -0.009(3)
C3 0.022(3) 0.020(3) 0.021(3) -0.008(2) 0.007(2) -0.002(2)
C4 0.026(3) 0.017(3) 0.032(3) 0.001(3) 0.016(3) 0.001(2)
C5 0.032(3) 0.032(4) 0.030(3) -0.004(3) -0.003(3) 0.010(3)
C6 0.024(3) 0.036(4) 0.032(3) -0.008(3) 0.009(3) 0.007(3)
C7 0.032(3) 0.018(3) 0.035(3) -0.004(3) 0.017(3) -0.001(3)
C8 0.027(3) 0.022(3) 0.014(3) -0.002(2) 0.005(2) 0.007(2)
C9 0.036(4) 0.040(4) 0.020(3) -0.005(3) 0.007(3) -0.001(3)
C10 0.051(5) 0.066(5) 0.029(4) -0.030(4) 0.007(3) -0.002(4)
C11 0.047(4) 0.071(5) 0.021(3) -0.019(3) 0.012(3) 0.010(4)
C12 0.029(3) 0.050(4) 0.033(4) -0.004(3) 0.009(3) 0.005(3)
C13 0.034(3) 0.024(3) 0.011(3) -0.004(2) 0.004(2) 0.002(3)
C14 0.016(3) 0.018(3) 0.015(3) -0.006(2) 0.004(2) -0.005(2)
C15 0.024(3) 0.019(3) 0.020(3) -0.005(2) 0.007(2) -0.002(2)
C16 0.029(3) 0.021(3) 0.014(3) -0.003(2) 0.003(2) -0.003(2)
C17 0.024(3) 0.018(3) 0.022(3) -0.005(2) 0.002(2) 0.000(2)
C18 0.021(3) 0.023(3) 0.024(3) -0.007(2) 0.009(2) 0.005(2)
C19 0.024(3) 0.016(3) 0.015(3) -0.001(2) 0.007(2) -0.004(2)
C20 0.026(3) 0.016(3) 0.020(3) 0.001(2) 0.010(2) 0.000(2)
C21 0.031(3) 0.024(3) 0.031(3) 0.001(3) 0.010(3) -0.004(3)
C22 0.027(3) 0.032(3) 0.022(3) 0.003(3) 0.012(2) 0.003(3)
C23 0.035(3) 0.028(3) 0.015(3) -0.002(2) 0.011(2) 0.003(3)
C24 0.033(3) 0.030(3) 0.024(3) 0.001(3) -0.001(3) 0.006(3)
C25 0.041(4) 0.041(4) 0.030(3) 0.000(3) 0.005(3) 0.011(3)
C26 0.030(4) 0.048(4) 0.041(4) -0.007(3) -0.002(3) 0.003(3)
C27 0.043(4) 0.076(5) 0.020(3) -0.010(3) -0.007(3) 0.027(4)
C28 0.031(3) 0.022(3) 0.017(3) -0.004(2) 0.008(2) 0.004(2)
C29 0.028(3) 0.026(3) 0.019(3) -0.011(2) 0.005(2) -0.003(3)
C30 0.033(3) 0.029(3) 0.022(3) 0.000(3) 0.012(3) 0.000(3)
C31 0.034(3) 0.025(3) 0.024(3) -0.010(3) 0.007(3) 0.003(3)
O01 0.098(5) 0.212(9) 0.032(3) 0.031(4) -0.005(3) -0.066(6)

loop_
_atom_type_symbol
_atom_type_description
_atom_type_scat_dispersion_real
_atom_type_scat_dispersion_imag
_atom_type_scat_source
C C 0.0033 0.0016 'International Tables Vol C Tables 4.2.6.8 and 6.1.1.4'
H H 0 0 'International Tables Vol C Tables 4.2.6.8 and 6.1.1.4'
Mo Mo -1.6832 0.6857 'International Tables Vol C Tables 4.2.6.8 and 6.1.1.4'
O O 0.0106 0.006 'International Tables Vol C Tables 4.2.6.8 and 6.1.1.4'
P P 0.1023 0.0942 'International Tables Vol C Tables 4.2.6.8 and 6.1.1.4'
Sn Sn -0.6537 1.4246 'International Tables Vol C Tables 4.2.6.8 and 6.1.1.4'

loop_
_geom_angle_atom_site_label_1
_geom_angle_atom_site_label_2
_geom_angle_atom_site_label_3
_geom_angle
_geom_angle_site_symmetry_1
_geom_angle_site_symmetry_3
_geom_angle_publ_flag
C2 Mo1 C1 76.3(3) . . ?
C2 Mo1 C6 99.5(2) . . ?
C1 Mo1 C6 96.1(2) . . ?
C2 Mo1 C7 134.2(2) . . ?
C1 Mo1 C7 96.2(2) . . ?
C6 Mo1 C7 35.5(2) . . ?
C2 Mo1 C5 89.6(2) . . ?
C1 Mo1 C5 126.6(2) . . ?
C6 Mo1 C5 35.3(2) . . ?
C7 Mo1 C5 58.6(2) . . ?
C2 Mo1 C3 146.5(2) . . ?
C1 Mo1 C3 127.3(2) . . ?
C6 Mo1 C3 58.7(2) . . ?
C7 Mo1 C3 35.62(18) . . ?
C5 Mo1 C3 57.7(2) . . ?
C2 Mo1 C4 114.1(3) . . ?
C1 Mo1 C4 153.2(2) . . ?
C6 Mo1 C4 58.7(2) . . ?
C7 Mo1 C4 58.35(19) . . ?
C5 Mo1 C4 35.1(2) . . ?
C3 Mo1 C4 34.00(19) . . ?
C2 Mo1 P1 117.8(2) . . ?
C1 Mo1 P1 80.23(16) . . ?
C6 Mo1 P1 139.93(15) . . ?
C7 Mo1 P1 104.75(16) . . ?
C5 Mo1 P1 147.13(15) . . ?
C3 Mo1 P1 91.81(14) . . ?
C4 Mo1 P1 112.48(14) . . ?
C2 Mo1 Sn1 77.24(18) . . ?
C1 Mo1 Sn1 119.56(16) . . ?
C6 Mo1 Sn1 141.50(17) . . ?
C7 Mo1 Sn1 139.15(14) . . ?
C5 Mo1 Sn1 106.34(16) . . ?
C3 Mo1 Sn1 103.53(13) . . ?
C4 Mo1 Sn1 87.23(13) . . ?
P1 Mo1 Sn1 66.32(4) . . ?
O3 Sn1 O5 90.79(13) . . ?
O3 Sn1 C8 94.91(18) . . ?
O5 Sn1 C8 97.87(17) . . ?
O3 Sn1 O4 79.26(14) . . ?
O5 Sn1 O4 167.86(14) . . ?
C8 Sn1 O4 89.95(17) . . ?
O3 Sn1 Mo1 130.75(10) . . ?
O5 Sn1 Mo1 86.07(9) . . ?
C8 Sn1 Mo1 134.23(15) . . ?
O4 Sn1 Mo1 95.13(10) . . ?
O3 Sn1 P1 107.11(10) . . ?
O5 Sn1 P1 32.19(9) . . ?
C8 Sn1 P1 122.46(15) . . ?
O4 Sn1 P1 145.31(10) . . ?
Mo1 Sn1 P1 54.32(3) . . ?
P1 O3 Sn1 129.5(2) 7_556 . ?
P1 O5 Sn1 100.45(17) . . ?
Sn1 O4 H1A 100(5) . . ?
Sn1 O4 H1B 140(6) . . ?
H1A O4 H1B 103(7) . . ?
O5 P1 O3 107.59(19) . 7_556 ?
O5 P1 C14 101.1(2) . . ?
O3 P1 C14 97.2(2) 7_556 . ?
O5 P1 Mo1 106.05(14) . . ?
O3 P1 Mo1 109.33(14) 7_556 . ?
C14 P1 Mo1 133.43(16) . . ?
O5 P1 Sn1 47.36(13) . . ?
O3 P1 Sn1 114.38(14) 7_556 . ?
C14 P1 Sn1 139.82(16) . . ?
Mo1 P1 Sn1 59.36(3) . . ?
O1 C1 Mo1 177.6(5) . . ?
O2 C2 Mo1 174.9(5) . . ?
C4 C3 C7 108.5(5) . . ?
C4 C3 Mo1 73.5(3) . . ?
C7 C3 Mo1 70.4(3) . . ?
C4 C3 H3 125.7 . . ?
C7 C3 H3 125.7 . . ?
Mo1 C3 H3 122.1 . . ?
C3 C4 C5 108.1(5) . . ?
C3 C4 Mo1 72.5(3) . . ?
C5 C4 Mo1 71.7(3) . . ?
C3 C4 H4 125.9 . . ?
C5 C4 H4 125.9 . . ?
Mo1 C4 H4 121.6 . . ?
C6 C5 C4 107.9(5) . . ?
C6 C5 Mo1 70.6(3) . . ?
C4 C5 Mo1 73.2(3) . . ?
C6 C5 H5 126 . . ?
C4 C5 H5 126 . . ?
Mo1 C5 H5 121.8 . . ?
C7 C6 C5 107.9(5) . . ?
C7 C6 Mo1 72.4(3) . . ?
C5 C6 Mo1 74.1(3) . . ?
C7 C6 H6 126 . . ?
C5 C6 H6 126 . . ?
Mo1 C6 H6 119.3 . . ?
C6 C7 C3 107.5(5) . . ?
C6 C7 Mo1 72.0(3) . . ?
C3 C7 Mo1 74.0(3) . . ?
C6 C7 H7 126.3 . . ?
C3 C7 H7 126.3 . . ?
Mo1 C7 H7 119.6 . . ?
C13 C8 C9 118.0(5) . . ?
C13 C8 Sn1 122.3(4) . . ?
C9 C8 Sn1 119.7(4) . . ?
C10 C9 C8 122.1(6) . . ?
C10 C9 H9 118.9 . . ?
C8 C9 H9 118.9 . . ?
C9 C10 C11 118.4(6) . . ?
C9 C10 H10 120.8 . . ?
C11 C10 H10 120.8 . . ?
C12 C11 C10 121.1(6) . . ?
C12 C11 H11 119.4 . . ?
C10 C11 H11 119.4 . . ?
C11 C12 C13 119.2(6) . . ?
C11 C12 H12 120.4 . . ?
C13 C12 H12 120.4 . . ?
C8 C13 C12 121.1(5) . . ?
C8 C13 H13 119.5 . . ?
C12 C13 H13 119.5 . . ?
C15 C14 C19 116.2(5) . . ?
C15 C14 P1 120.1(4) . . ?
C19 C14 P1 118.3(4) . . ?
C16 C15 C14 118.9(5) . . ?
C16 C15 C20 114.2(5) . . ?
C14 C15 C20 126.8(5) . . ?
C17 C16 C15 123.9(5) . . ?
C17 C16 H16 118 . . ?
C15 C16 H16 118 . . ?
C16 C17 C18 115.1(5) . . ?
C16 C17 C24 124.1(5) . . ?
C18 C17 C24 120.7(5) . . ?
C19 C18 C17 123.3(5) . . ?
C19 C18 H18 118.4 . . ?
C17 C18 H18 118.4 . . ?
C18 C19 C14 118.6(5) . . ?
C18 C19 C28 114.0(5) . . ?
C14 C19 C28 127.4(5) . . ?
C22 C20 C23 109.0(5) . . ?
C22 C20 C15 115.3(4) . . ?
C23 C20 C15 111.5(4) . . ?
C22 C20 C21 105.6(5) . . ?
C23 C20 C21 108.4(4) . . ?
C15 C20 C21 106.7(4) . . ?
C20 C21 H21A 109.5 . . ?
C20 C21 H21B 109.5 . . ?
H21A C21 H21B 109.5 . . ?
C20 C21 H21C 109.5 . . ?
H21A C21 H21C 109.5 . . ?
H21B C21 H21C 109.5 . . ?
C20 C22 H22A 109.5 . . ?
C20 C22 H22B 109.5 . . ?
H22A C22 H22B 109.5 . . ?
C20 C22 H22C 109.5 . . ?
H22A C22 H22C 109.5 . . ?
H22B C22 H22C 109.5 . . ?
C20 C23 H23A 109.5 . . ?
C20 C23 H23B 109.5 . . ?
H23A C23 H23B 109.5 . . ?
C20 C23 H23C 109.5 . . ?
H23A C23 H23C 109.5 . . ?
H23B C23 H23C 109.5 . . ?
C25 C24 C26 110.5(5) . . ?
C25 C24 C27 108.9(5) . . ?
C26 C24 C27 108.0(5) . . ?
C25 C24 C17 109.3(5) . . ?
C26 C24 C17 108.6(5) . . ?
C27 C24 C17 111.4(5) . . ?
C24 C25 H25A 109.5 . . ?
C24 C25 H25B 109.5 . . ?
H25A C25 H25B 109.5 . . ?
C24 C25 H25C 109.5 . . ?
H25A C25 H25C 109.5 . . ?
H25B C25 H25C 109.5 . . ?
C24 C26 H26A 109.5 . . ?
C24 C26 H26B 109.5 . . ?
H26A C26 H26B 109.5 . . ?
C24 C26 H26C 109.5 . . ?
H26A C26 H26C 109.5 . . ?
H26B C26 H26C 109.5 . . ?
C24 C27 H27A 109.5 . . ?
C24 C27 H27B 109.5 . . ?
H27A C27 H27B 109.5 . . ?
C24 C27 H27C 109.5 . . ?
H27A C27 H27C 109.5 . . ?
H27B C27 H27C 109.5 . . ?
C30 C28 C29 110.4(5) . . ?
C30 C28 C31 108.5(5) . . ?
C29 C28 C31 104.0(5) . . ?
C30 C28 C19 113.1(4) . . ?
C29 C28 C19 113.1(4) . . ?
C31 C28 C19 107.3(4) . . ?
C28 C29 H29A 109.5 . . ?
C28 C29 H29B 109.5 . . ?
H29A C29 H29B 109.5 . . ?
C28 C29 H29C 109.5 . . ?
H29A C29 H29C 109.5 . . ?
H29B C29 H29C 109.5 . . ?
C28 C30 H30A 109.5 . . ?
C28 C30 H30B 109.5 . . ?
H30A C30 H30B 109.5 . . ?
C28 C30 H30C 109.5 . . ?
H30A C30 H30C 109.5 . . ?
H30B C30 H30C 109.5 . . ?
C28 C31 H31A 109.5 . . ?
C28 C31 H31B 109.5 . . ?
H31A C31 H31B 109.5 . . ?
C28 C31 H31C 109.5 . . ?
H31A C31 H31C 109.5 . . ?
H31B C31 H31C 109.5 . . ?
C02 O01 C03 94.6(10) . . ?
C02 O01 C05 92.0(10) . . ?
C03 O01 C05 100.9(9) . . ?
O01 C02 C04 105.0(12) . . ?
O01 C02 H02A 110.7 . . ?
C04 C02 H02A 110.7 . . ?
O01 C02 H02B 110.7 . . ?
C04 C02 H02B 110.7 . . ?
H02A C02 H02B 108.8 . . ?
C06 C04 C02 107.6(15) . . ?
C06 C04 C07 69.6(13) . . ?
C02 C04 C07 104.5(14) . . ?
C06 C04 H04A 110.2 . . ?
C02 C04 H04A 110.2 . . ?
C07 C04 H04A 143 . . ?
C06 C04 H04B 110.2 . . ?
C02 C04 H04B 110.2 . . ?
C07 C04 H04B 45.4 . . ?
H04A C04 H04B 108.5 . . ?
C07 C05 O01 98.8(12) . . ?
C07 C05 H05A 112 . . ?
O01 C05 H05A 112 . . ?
C07 C05 H05B 112 . . ?
O01 C05 H05B 112 . . ?
H05A C05 H05B 109.7 . . ?
C05 C07 C04 101.3(14) . . ?
C05 C07 H07A 111.5 . . ?
C04 C07 H07A 111.5 . . ?
C05 C07 H07B 111.5 . . ?
C04 C07 H07B 111.5 . . ?
H07A C07 H07B 109.3 . . ?
O01 C03 C06 104.6(12) . . ?
O01 C03 H03A 110.8 . . ?
C06 C03 H03A 110.8 . . ?
O01 C03 H03B 110.8 . . ?
C06 C03 H03B 110.8 . . ?
H03A C03 H03B 108.9 . . ?
C04 C06 C03 105.6(15) . . ?
C04 C06 H06A 110.6 . . ?
C03 C06 H06A 110.6 . . ?
C04 C06 H06B 110.6 . . ?
C03 C06 H06B 110.6 . . ?
H06A C06 H06B 108.7 . . ?

loop_
_geom_bond_atom_site_label_1
_geom_bond_atom_site_label_2
_geom_bond_distance
_geom_bond_site_symmetry_2
_geom_bond_publ_flag
Mo1 C2 1.940(6) . ?
Mo1 C1 1.957(6) . ?
Mo1 C6 2.301(6) . ?
Mo1 C7 2.306(5) . ?
Mo1 C5 2.346(6) . ?
Mo1 C3 2.354(5) . ?
Mo1 C4 2.367(6) . ?
Mo1 P1 2.5547(16) . ?
Mo1 Sn1 2.7059(9) . ?
Sn1 O3 2.042(3) . ?
Sn1 O5 2.155(3) . ?
Sn1 C8 2.157(5) . ?
Sn1 O4 2.517(4) . ?
Sn1 P1 2.8803(16) . ?
O1 C1 1.156(7) . ?
O2 C2 1.171(7) . ?
O3 P1 1.578(4) 7_556 ?
O5 P1 1.560(3) . ?
O4 H1A 1.03(9) . ?
O4 H1B 0.87(9) . ?
P1 O3 1.578(4) 7_556 ?
P1 C14 1.884(5) . ?
C3 C4 1.380(8) . ?
C3 C7 1.426(7) . ?
C3 H3 0.93 . ?
C4 C5 1.420(8) . ?
C4 H4 0.93 . ?
C5 C6 1.409(9) . ?
C5 H5 0.93 . ?
C6 C7 1.406(8) . ?
C6 H6 0.93 . ?
C7 H7 0.93 . ?
C8 C13 1.376(8) . ?
C8 C9 1.378(8) . ?
C9 C10 1.375(8) . ?
C9 H9 0.93 . ?
C10 C11 1.390(10) . ?
C10 H10 0.93 . ?
C11 C12 1.354(9) . ?
C11 H11 0.93 . ?
C12 C13 1.398(8) . ?
C12 H12 0.93 . ?
C13 H13 0.93 . ?
C14 C15 1.421(7) . ?
C14 C19 1.434(7) . ?
C15 C16 1.381(7) . ?
C15 C20 1.548(7) . ?
C16 C17 1.376(7) . ?
C16 H16 0.93 . ?
C17 C18 1.403(7) . ?
C17 C24 1.534(8) . ?
C18 C19 1.380(7) . ?
C18 H18 0.93 . ?
C19 C28 1.554(7) . ?
C20 C22 1.521(7) . ?
C20 C23 1.532(7) . ?
C20 C21 1.557(7) . ?
C21 H21A 0.96 . ?
C21 H21B 0.96 . ?
C21 H21C 0.96 . ?
C22 H22A 0.96 . ?
C22 H22B 0.96 . ?
C22 H22C 0.96 . ?
C23 H23A 0.96 . ?
C23 H23B 0.96 . ?
C23 H23C 0.96 . ?
C24 C25 1.522(8) . ?
C24 C26 1.522(9) . ?
C24 C27 1.532(8) . ?
C25 H25A 0.96 . ?
C25 H25B 0.96 . ?
C25 H25C 0.96 . ?
C26 H26A 0.96 . ?
C26 H26B 0.96 . ?
C26 H26C 0.96 . ?
C27 H27A 0.96 . ?
C27 H27B 0.96 . ?
C27 H27C 0.96 . ?
C28 C30 1.530(8) . ?
C28 C29 1.533(8) . ?
C28 C31 1.550(7) . ?
C29 H29A 0.96 . ?
C29 H29B 0.96 . ?
C29 H29C 0.96 . ?
C30 H30A 0.96 . ?
C30 H30B 0.96 . ?
C30 H30C 0.96 . ?
C31 H31A 0.96 . ?
C31 H31B 0.96 . ?
C31 H31C 0.96 . ?
O01 C02 1.398(16) . ?
O01 C03 1.430(15) . ?
O01 C05 1.669(17) . ?
C02 C04 1.424(17) . ?
C02 H02A 0.97 . ?
C02 H02B 0.97 . ?
C04 C06 1.234(18) . ?
C04 C07 1.57(2) . ?
C04 H04A 0.97 . ?
C04 H04B 0.97 . ?
C05 C07 1.43(2) . ?
C05 H05A 0.97 . ?
C05 H05B 0.97 . ?
C07 H07A 0.97 . ?
C07 H07B 0.97 . ?
C03 C06 1.49(2) . ?
C03 H03A 0.97 . ?
C03 H03B 0.97 . ?
C06 H06A 0.97 . ?
C06 H06B 0.97 . ?
